data_2200012
loop_
_publ_author_name
'Kolev, Tsonko'
'Spiteller, Michael'
'Sheldrick, William S.'
'Mayer-Figge, Heike'
'van Almsick, Tobias'

_publ_section_title
;
 <small>L</small>-Tyrosinamide hydrochloride monohydrate
;
_journal_coeditor_code BH6029
_journal_issue 11
_journal_name_full 'Acta Crystallographica Section E'
_journal_page_first o3819
_journal_page_last o3821
_journal_paper_doi 10.1107/S1600536805033131
_journal_volume 61
_journal_year 2005
_chemical_formula_iupac 'C9 H13 N2 O2 + , Cl - , H2 O'
_chemical_formula_moiety 'C9 H13 N2 O2 + , Cl - , H2 O'
_chemical_formula_sum 'C9 H15 Cl N2 O3'
_chemical_formula_weight 234.68
_chemical_name_common
;
L-Tyrosinamide hydrochloride monohydrate
;
_chemical_name_systematic
;
1-carbamoyl-2-(4-hydroxyphenyl)ethylammonium chloride monohydrate
;
_space_group_IT_number 4
_symmetry_cell_setting monoclinic
_symmetry_space_group_name_Hall 'P 2yb'
_symmetry_space_group_name_H-M 'P 1 21 1'
_atom_sites_solution_hydrogens geom
_atom_sites_solution_primary direct
_atom_sites_solution_secondary difmap
_audit_creation_method SHELXL97
_cell_angle_alpha 90.00
_cell_angle_beta 105.551(12)
_cell_angle_gamma 90.00
_cell_formula_units_Z 2
_cell_length_a 7.3671(17)
_cell_length_b 6.020(2)
_cell_length_c 13.689(3)
_cell_measurement_reflns_used 23
_cell_measurement_temperature 293(2)
_cell_measurement_theta_max 12.5
_cell_measurement_theta_min 7.5
_cell_volume 584.9(3)
_computing_cell_refinement R3m/V
_computing_data_collection 'R3m/V (Siemens, 1989)'
_computing_data_reduction 'XDISK (Siemens, 1989)'
_computing_molecular_graphics 'SHELXTL-Plus (Sheldrick, 1998)'
_computing_publication_material SHELXL97
_computing_structure_refinement 'SHELXL97 (Sheldrick, 1997)'
_computing_structure_solution 'SHELXS97 (Sheldrick, 1997)'
_diffrn_ambient_temperature 293(2)
_diffrn_measured_fraction_theta_full 0.991
_diffrn_measured_fraction_theta_max 0.991
_diffrn_measurement_device_type 'Siemens P4 four-circle'
_diffrn_measurement_method 'Profile fitted \w'
_diffrn_radiation_monochromator graphite
_diffrn_radiation_source 'fine-focus sealed tube'
_diffrn_radiation_type MoK\a
_diffrn_radiation_wavelength 0.71073
_diffrn_reflns_av_R_equivalents 0.0474
_diffrn_reflns_av_sigmaI/netI 0.0363
_diffrn_reflns_limit_h_max 10
_diffrn_reflns_limit_h_min -1
_diffrn_reflns_limit_k_max 8
_diffrn_reflns_limit_k_min -8
_diffrn_reflns_limit_l_max 18
_diffrn_reflns_limit_l_min -19
_diffrn_reflns_number 2595
_diffrn_reflns_theta_full 30.00
_diffrn_reflns_theta_max 30.00
_diffrn_reflns_theta_min 3.72
_diffrn_standards_decay_% 1
_diffrn_standards_interval_count 100
_diffrn_standards_number 3
_exptl_absorpt_coefficient_mu 0.317
_exptl_absorpt_correction_T_max 0.875
_exptl_absorpt_correction_T_min 0.790
_exptl_absorpt_correction_type psi-scan
_exptl_absorpt_process_details '(SHELXTL-Plus; Sheldrick, 1998)'
_exptl_crystal_colour colourless
_exptl_crystal_density_diffrn 1.332
_exptl_crystal_density_method 'not measured'
_exptl_crystal_description block
_exptl_crystal_F_000 248
_exptl_crystal_size_max 0.59
_exptl_crystal_size_mid 0.46
_exptl_crystal_size_min 0.43
_refine_diff_density_max 0.225
_refine_diff_density_min -0.202
_refine_ls_abs_structure_details 'Flack (1983), with 293 Friedel pairs'
_refine_ls_abs_structure_Flack -0.04(6)
_refine_ls_extinction_coef 0.150(11)
_refine_ls_extinction_expression Fc^*^=kFc[1+0.001xFc^2^\l^3^/sin(2\q)]^-1/4^
_refine_ls_extinction_method 'SHELXL97 (Sheldrick, 1997)'
_refine_ls_goodness_of_fit_ref 1.041
_refine_ls_hydrogen_treatment mixed
_refine_ls_matrix_type full
_refine_ls_number_parameters 146
_refine_ls_number_reflns 2136
_refine_ls_number_restraints 3
_refine_ls_restrained_S_all 1.040
_refine_ls_R_factor_all 0.0342
_refine_ls_R_factor_gt 0.0292
_refine_ls_shift/su_max 0.003
_refine_ls_shift/su_mean 0.000
_refine_ls_structure_factor_coef Fsqd
_refine_ls_weighting_details 'calc w = 1/[\s^2^(Fo^2^)+(0.0422P)^2^+0.0448P] where P = (Fo^2^+2Fc^2^)/3'
_refine_ls_weighting_scheme calc
_refine_ls_wR_factor_gt 0.0760
_refine_ls_wR_factor_ref 0.0786
_reflns_number_gt 1966
_reflns_number_total 2136
_reflns_threshold_expression I>2\s(I)
_cod_data_source_file bh6029.cif
_cod_data_source_block I
_cod_original_sg_symbol_H-M 'P 21'
_cod_database_code 2200012
_cod_database_fobs_code 2200012

loop_
_symmetry_equiv_pos_as_xyz
'x, y, z'
'-x, y+1/2, -z'

loop_
_atom_site_label
_atom_site_fract_x
_atom_site_fract_y
_atom_site_fract_z
_atom_site_U_iso_or_equiv
_atom_site_adp_type
_atom_site_calc_flag
_atom_site_refinement_flags
_atom_site_occupancy
_atom_site_type_symbol
Cl1 0.17138(6) 0.97493(8) 0.15281(3) 0.04233(13) Uani d . 1 Cl
C1 0.7308(2) 0.3821(3) 0.16898(11) 0.0369(4) Uani d . 1 C
O1 0.6515(2) 0.2432(3) 0.10703(13) 0.0660(5) Uani d . 1 O
N1 0.9148(2) 0.3822(3) 0.21385(12) 0.0451(4) Uani d . 1 N
H1 0.9855 0.2801 0.1998 0.054 Uiso calc R 1 H
H11 0.9631 0.4842 0.2569 0.054 Uiso calc R 1 H
C2 0.6153(2) 0.5671(3) 0.19985(11) 0.0333(3) Uani d . 1 C
H2 0.6987 0.6865 0.2342 0.040 Uiso calc R 1 H
N2 0.4848(2) 0.6523(3) 0.10422(11) 0.0404(4) Uani d . 1 N
H21 0.5515 0.7120 0.0655 0.048 Uiso calc R 1 H
H22 0.4094 0.7549 0.1190 0.048 Uiso calc R 1 H
H23 0.4158 0.5406 0.0711 0.048 Uiso calc R 1 H
C3 0.4984(2) 0.4776(4) 0.26913(11) 0.0399(3) Uani d . 1 C
H31 0.4045 0.5874 0.2735 0.048 Uiso calc R 1 H
H32 0.4325 0.3445 0.2390 0.048 Uiso calc R 1 H
C11 0.6174(2) 0.4236(3) 0.37527(11) 0.0351(4) Uani d . 1 C
C12 0.7114(3) 0.2220(4) 0.39778(13) 0.0405(4) Uani d . 1 C
H12 0.7015 0.1174 0.3466 0.049 Uiso calc R 1 H
C13 0.8198(3) 0.1738(3) 0.49542(14) 0.0394(4) Uani d . 1 C
H13 0.8827 0.0387 0.5093 0.047 Uiso calc R 1 H
C14 0.8332(2) 0.3282(3) 0.57149(12) 0.0359(4) Uani d . 1 C
O4 0.9428(2) 0.2751(3) 0.66704(9) 0.0536(4) Uani d . 1 O
H4 0.9406 0.3779 0.7060 0.080 Uiso calc R 1 H
C15 0.7414(2) 0.5304(3) 0.55156(12) 0.0374(4) Uani d . 1 C
H15 0.7512 0.6339 0.6031 0.045 Uiso calc R 1 H
C16 0.6339(2) 0.5771(3) 0.45320(12) 0.0364(3) Uani d . 1 C
H16 0.5723 0.7130 0.4395 0.044 Uiso calc R 1 H
OW 0.7644(2) 0.8168(3) 0.00989(11) 0.0507(4) Uani d D 1 O
HW1 0.804(4) 0.736(6) -0.029(2) 0.091(11) Uiso d D 1 H
HW2 0.862(3) 0.867(5) 0.0496(17) 0.063(8) Uiso d D 1 H

loop_
_atom_site_aniso_label
_atom_site_aniso_U_11
_atom_site_aniso_U_22
_atom_site_aniso_U_33
_atom_site_aniso_U_12
_atom_site_aniso_U_13
_atom_site_aniso_U_23
Cl1 0.0431(2) 0.0426(2) 0.04370(19) 0.0094(2) 0.01584(14) 0.0028(2)
C1 0.0370(7) 0.0413(9) 0.0290(6) 0.0089(8) 0.0028(5) -0.0048(7)
O1 0.0543(8) 0.0669(11) 0.0617(9) 0.0188(8) -0.0106(7) -0.0369(9)
N1 0.0360(7) 0.0491(9) 0.0462(7) 0.0112(7) 0.0043(6) -0.0114(8)
C2 0.0327(6) 0.0376(8) 0.0273(6) 0.0065(7) 0.0041(5) -0.0035(6)
N2 0.0424(7) 0.0477(9) 0.0299(6) 0.0152(7) 0.0079(5) 0.0029(6)
C3 0.0349(6) 0.0514(10) 0.0318(6) 0.0058(10) 0.0059(5) 0.0012(9)
C11 0.0345(7) 0.0402(10) 0.0313(6) 0.0039(7) 0.0101(5) 0.0031(6)
C12 0.0519(10) 0.0358(9) 0.0362(7) 0.0053(8) 0.0159(7) -0.0022(8)
C13 0.0451(9) 0.0351(9) 0.0413(8) 0.0105(8) 0.0174(7) 0.0065(7)
C14 0.0332(7) 0.0431(9) 0.0328(7) 0.0053(7) 0.0111(6) 0.0068(7)
O4 0.0613(8) 0.0628(11) 0.0333(6) 0.0229(8) 0.0068(5) 0.0083(7)
C15 0.0411(8) 0.0380(9) 0.0334(7) 0.0045(7) 0.0103(6) -0.0025(7)
C16 0.0378(7) 0.0342(8) 0.0369(7) 0.0075(7) 0.0095(6) 0.0032(7)
OW 0.0448(7) 0.0572(9) 0.0468(7) -0.0018(7) 0.0068(6) -0.0149(7)

loop_
_atom_type_symbol
_atom_type_description
_atom_type_scat_dispersion_real
_atom_type_scat_dispersion_imag
_atom_type_scat_source
C C 0.0033 0.0016 'International Tables Vol C Tables 4.2.6.8 and 6.1.1.4'
H H 0.0000 0.0000 'International Tables Vol C Tables 4.2.6.8 and 6.1.1.4'
N N 0.0061 0.0033 'International Tables Vol C Tables 4.2.6.8 and 6.1.1.4'
O O 0.0106 0.0060 'International Tables Vol C Tables 4.2.6.8 and 6.1.1.4'
Cl Cl 0.1484 0.1585 'International Tables Vol C Tables 4.2.6.8 and 6.1.1.4'

loop_
_geom_angle_atom_site_label_1
_geom_angle_atom_site_label_2
_geom_angle_atom_site_label_3
_geom_angle
O1 C1 N1 123.99(18)
O1 C1 C2 119.50(15)
N1 C1 C2 116.50(16)
C1 N1 H1 120.0
C1 N1 H11 120.0
H1 N1 H11 120.0
N2 C2 C1 106.46(12)
N2 C2 C3 108.99(13)
C1 C2 C3 111.11(17)
N2 C2 H2 110.1
C1 C2 H2 110.1
C3 C2 H2 110.1
C2 N2 H21 109.5
C2 N2 H22 109.5
H21 N2 H22 109.5
C2 N2 H23 109.5
H21 N2 H23 109.5
H22 N2 H23 109.5
C11 C3 C2 112.92(13)
C11 C3 H31 109.0
C2 C3 H31 109.0
C11 C3 H32 109.0
C2 C3 H32 109.0
H31 C3 H32 107.8
C12 C11 C16 118.29(15)
C12 C11 C3 121.66(17)
C16 C11 C3 120.05(18)
C11 C12 C13 121.22(17)
C11 C12 H12 119.4
C13 C12 H12 119.4
C14 C13 C12 119.41(18)
C14 C13 H13 120.3
C12 C13 H13 120.3
O4 C14 C13 117.73(18)
O4 C14 C15 121.49(17)
C13 C14 C15 120.77(15)
C14 O4 H4 109.5
C14 C15 C16 119.25(16)
C14 C15 H15 120.4
C16 C15 H15 120.4
C11 C16 C15 121.06(17)
C11 C16 H16 119.5
C15 C16 H16 119.5
HW1 OW HW2 104(3)

loop_
_geom_bond_atom_site_label_1
_geom_bond_atom_site_label_2
_geom_bond_distance
C1 O1 1.222(2)
C1 N1 1.330(2)
C1 C2 1.529(2)
N1 H1 0.8600
N1 H11 0.8600
C2 N2 1.492(2)
C2 C3 1.540(2)
C2 H2 0.9800
N2 H21 0.8900
N2 H22 0.8900
N2 H23 0.8900
C3 C11 1.518(2)
C3 H31 0.9700
C3 H32 0.9700
C11 C12 1.390(3)
C11 C16 1.392(2)
C12 C13 1.392(3)
C12 H12 0.9300
C13 C14 1.380(3)
C13 H13 0.9300
C14 O4 1.378(2)
C14 C15 1.383(3)
O4 H4 0.8200
C15 C16 1.396(2)
C15 H15 0.9300
C16 H16 0.9300
OW HW1 0.833(10)
OW HW2 0.830(10)

loop_
_geom_hbond_atom_site_label_D
_geom_hbond_atom_site_label_H
_geom_hbond_atom_site_label_A
_geom_hbond_site_symmetry_A
_geom_hbond_distance_DH
_geom_hbond_distance_HA
_geom_hbond_distance_DA
_geom_hbond_angle_DHA
_geom_hbond_publ_flag
O4 H4 Cl1 2_646 0.82 2.37 3.0576(16) 142 y
N1 H11 O4 2_756 0.86 2.06 2.905(3) 167 y
N2 H22 Cl1 . 0.89 2.34 3.2206(17) 170 y
N2 H21 OW . 0.89 2.02 2.884(2) 164 y
N2 H23 OW 2_645 0.89 2.00 2.890(3) 173 y
OW HW1 Cl1 2_645 0.833(10) 2.350(14) 3.1601(17) 164(3) y
OW HW2 Cl1 1_655 0.830(10) 2.429(11) 3.2523(16) 171(3) y

loop_
_cod_related_entry_id
_cod_related_entry_database
_cod_related_entry_code
1 ChemSpider 21180181
